data_4346801
loop_
_publ_author_name
'Yu, Yang'
'Ma, Jian-Ping'
'Zhao, Chao-Wei'
'Yang, Jing'
'Zhang, Xiao-Meng'
'Liu, Qi-Kui'
'Dong, Yu-Bin'

_publ_section_title
;
 Copper(I) Metal-Organic Framework: Visual Sensor for Detecting Small
 Polar Aliphatic Volatile Organic Compounds.
;
_journal_issue 24
_journal_name_full 'Inorganic chemistry'
_journal_page_first 11590
_journal_page_last 11592
_journal_paper_doi 10.1021/acs.inorgchem.5b02150
_journal_volume 54
_journal_year 2015
_chemical_formula_sum 'C49 H38 Cu2 I2 N8 O'
_chemical_formula_weight 1135.75
_space_group_IT_number 15
_space_group_name_Hall '-C 2yc'
_space_group_name_H-M_alt 'C 1 2/c 1'
_symmetry_cell_setting monoclinic
_symmetry_space_group_name_H-M 'C 1 2/c 1'
_atom_sites_solution_hydrogens geom
_atom_sites_solution_primary direct
_atom_sites_solution_secondary difmap
_audit_creation_method SHELXL-97
_cell_angle_alpha 90.00
_cell_angle_beta 111.262(2)
_cell_angle_gamma 90.00
_cell_formula_units_Z 4
_cell_length_a 25.920(4)
_cell_length_b 10.8349(17)
_cell_length_c 18.189(3)
_cell_measurement_reflns_used 2625
_cell_measurement_temperature 173(2)
_cell_measurement_theta_max 23.554
_cell_measurement_theta_min 2.225
_cell_volume 4760.5(13)
_computing_cell_refinement 'Bruker SMART'
_computing_data_collection 'Bruker SMART'
_computing_data_reduction 'Bruker SAINT'
_computing_molecular_graphics 'Bruker SHELXTL'
_computing_publication_material 'Bruker SHELXTL'
_computing_structure_refinement 'SHELXL-97 (Sheldrick, 1997)'
_computing_structure_solution 'SHELXS-97 (Sheldrick, 1990)'
_diffrn_ambient_temperature 173(2)
_diffrn_measured_fraction_theta_full 0.998
_diffrn_measured_fraction_theta_max 0.998
_diffrn_measurement_device_type 'CCD area detector'
_diffrn_measurement_method 'phi and omega scans'
_diffrn_radiation_monochromator graphite
_diffrn_radiation_source 'fine-focus sealed tube'
_diffrn_radiation_type MoK\a
_diffrn_radiation_wavelength 0.71073
_diffrn_reflns_av_R_equivalents 0.0447
_diffrn_reflns_av_sigmaI/netI 0.0561
_diffrn_reflns_limit_h_max 25
_diffrn_reflns_limit_h_min -31
_diffrn_reflns_limit_k_max 13
_diffrn_reflns_limit_k_min -11
_diffrn_reflns_limit_l_max 22
_diffrn_reflns_limit_l_min -20
_diffrn_reflns_number 12181
_diffrn_reflns_theta_full 25.50
_diffrn_reflns_theta_max 25.50
_diffrn_reflns_theta_min 2.06
_exptl_absorpt_coefficient_mu 2.235
_exptl_absorpt_correction_T_max 0.8776
_exptl_absorpt_correction_T_min 0.7163
_exptl_absorpt_correction_type multi-scan
_exptl_absorpt_process_details sadabs
_exptl_crystal_colour yellow
_exptl_crystal_density_diffrn 1.585
_exptl_crystal_density_method 'not measured'
_exptl_crystal_description plan
_exptl_crystal_F_000 2240
_exptl_crystal_size_max 0.16
_exptl_crystal_size_mid 0.11
_exptl_crystal_size_min 0.06
_refine_diff_density_max 1.061
_refine_diff_density_min -0.527
_refine_diff_density_rms 0.120
_refine_ls_extinction_method none
_refine_ls_goodness_of_fit_ref 1.021
_refine_ls_hydrogen_treatment constr
_refine_ls_matrix_type full
_refine_ls_number_parameters 336
_refine_ls_number_reflns 4414
_refine_ls_number_restraints 94
_refine_ls_restrained_S_all 1.012
_refine_ls_R_factor_all 0.0751
_refine_ls_R_factor_gt 0.0516
_refine_ls_shift/su_max 0.001
_refine_ls_shift/su_mean 0.000
_refine_ls_structure_factor_coef Fsqd
_refine_ls_weighting_details 'calc w=1/[\s^2^(Fo^2^)+(0.0751P)^2^+0.0000P] where P=(Fo^2^+2Fc^2^)/3'
_refine_ls_weighting_scheme calc
_refine_ls_wR_factor_gt 0.1224
_refine_ls_wR_factor_ref 0.1336
_reflns_number_gt 3250
_reflns_number_total 4414
_reflns_threshold_expression >2sigma(I)
_cod_data_source_file ic5b02150_si_005.cif
_cod_data_source_block 6
_cod_depositor_comments
;
The following automatic conversions were performed:

data item '_symmetry_cell_setting' value 'Monoclinic' was changed to
'monoclinic' in accordance with the
/home/saulius/struct/COD-crude-data/automatic-downloads/DataCite-retrospective/ACS/depositions/lib/dictionaries/cif_core.dic
dictionary named 'cif_core.dic' version 2.4.2 last updated on
2011-04-26.

Automatic conversion script
Id: cif_fix_values 6909 2019-04-08 15:41:33Z antanas 
;
_cod_original_cell_volume 4760.6(13)
_cod_original_sg_symbol_H-M C2/c
_cod_database_code 4346801

loop_
_symmetry_equiv_pos_as_xyz
'x, y, z'
'-x, y, -z+1/2'
'x+1/2, y+1/2, z'
'-x+1/2, y+1/2, -z+1/2'
'-x, -y, -z'
'x, -y, z-1/2'
'-x+1/2, -y+1/2, -z'
'x+1/2, -y+1/2, z-1/2'

loop_
_atom_site_label
_atom_site_type_symbol
_atom_site_fract_x
_atom_site_fract_y
_atom_site_fract_z
_atom_site_U_iso_or_equiv
_atom_site_adp_type
_atom_site_occupancy
_atom_site_symmetry_multiplicity
_atom_site_calc_flag
_atom_site_refinement_flags
_atom_site_disorder_assembly
_atom_site_disorder_group
C1 C 0.9370(7) 0.964(2) 0.2797(10) 0.051(4) Uani 0.68(4) 1 d PU A 1
H1 H 0.9639 0.9002 0.2955 0.061 Uiso 0.68(4) 1 calc PR A 1
C2 C 0.8951(7) 0.955(2) 0.2097(10) 0.052(4) Uani 0.68(4) 1 d PU A 1
H2A H 0.8924 0.8841 0.1777 0.063 Uiso 0.68(4) 1 calc PR A 1
C3 C 0.8544(2) 1.0504(5) 0.1831(3) 0.0324(12) Uani 1 1 d . . .
C4 C 0.8574(3) 1.1396(6) 0.2374(4) 0.057(2) Uani 1 1 d . A .
H4 H 0.8290 1.2001 0.2258 0.069 Uiso 1 1 calc R . .
C5 C 0.9004(3) 1.1433(6) 0.3080(4) 0.058(2) Uani 1 1 d . . .
H5 H 0.9002 1.2069 0.3438 0.070 Uiso 1 1 calc R A .
C6 C 0.8073(2) 1.0369(5) 0.1066(3) 0.0280(11) Uani 1 1 d . A .
C7 C 0.8089(2) 0.9466(4) 0.0531(3) 0.0270(11) Uani 1 1 d . . .
H7 H 0.8406 0.8954 0.0648 0.032 Uiso 1 1 calc R A .
C8 C 0.7645(2) 0.9309(4) -0.0172(3) 0.0268(11) Uani 1 1 d . A .
C9 C 0.7182(2) 1.0066(5) -0.0349(3) 0.0292(12) Uani 1 1 d . . .
H9 H 0.6880 0.9960 -0.0833 0.035 Uiso 1 1 calc R A .
C10 C 0.7157(2) 1.0970(5) 0.0173(3) 0.0284(12) Uani 1 1 d . A .
C11 C 0.7604(2) 1.1115(5) 0.0877(3) 0.0301(12) Uani 1 1 d . . .
H11 H 0.7591 1.1738 0.1237 0.036 Uiso 1 1 calc R A .
C12 C 0.7655(2) 0.8359(5) -0.0742(3) 0.0318(12) Uani 1 1 d . . .
C13 C 0.7970(2) 0.6882(5) -0.1302(3) 0.0356(13) Uani 1 1 d . . .
C14 C 0.8271(3) 0.5976(6) -0.1520(4) 0.0523(17) Uani 1 1 d . A .
H14 H 0.8642 0.5776 -0.1202 0.063 Uiso 1 1 calc R . .
C15 C 0.7994(3) 0.5396(6) -0.2224(4) 0.0526(17) Uani 1 1 d . . .
H15 H 0.8180 0.4771 -0.2400 0.063 Uiso 1 1 calc R A .
C16 C 0.7454(3) 0.5690(6) -0.2689(4) 0.0513(17) Uani 1 1 d . A .
H16 H 0.7282 0.5275 -0.3177 0.062 Uiso 1 1 calc R . .
C17 C 0.7164(3) 0.6560(6) -0.2461(3) 0.0456(16) Uani 1 1 d . . .
H17 H 0.6790 0.6741 -0.2778 0.055 Uiso 1 1 calc R A .
C18 C 0.7426(2) 0.7175(5) -0.1756(3) 0.0349(13) Uani 1 1 d . A .
C19 C 0.6657(2) 1.1759(5) -0.0021(3) 0.0329(13) Uani 1 1 d D . .
C20 C 0.6258(4) 1.1824(9) -0.0783(5) 0.047(3) Uani 0.718(13) 1 d PDU . 3
H20 H 0.6303 1.1347 -0.1193 0.056 Uiso 0.718(13) 1 calc PR . 3
C21 C 0.5798(4) 1.2572(10) -0.0946(6) 0.046(2) Uani 0.718(13) 1 d PU . 3
H21 H 0.5533 1.2594 -0.1469 0.056 Uiso 0.718(13) 1 calc PR . 3
C22 C 0.6151(3) 1.3403(8) 0.0246(4) 0.085(3) Uani 1 1 d . . .
H22 H 0.6148 1.4059 0.0590 0.102 Uiso 1 1 calc R A .
C23 C 0.6612(3) 1.2683(8) 0.0459(4) 0.082(3) Uani 1 1 d . A .
H23 H 0.6905 1.2826 0.0948 0.098 Uiso 1 1 calc R . .
C24 C 0.9374(10) 0.6313(19) 0.2473(14) 0.139(5) Uani 0.50 1 d PDU . .
H24A H 0.9720 0.6699 0.2490 0.209 Uiso 0.50 1 calc PR . .
H24B H 0.9159 0.6907 0.2652 0.209 Uiso 0.50 1 calc PR . .
H24C H 0.9158 0.6058 0.1932 0.209 Uiso 0.50 1 calc PR . .
C25 C 0.9504(10) 0.5193(17) 0.3009(11) 0.136(4) Uani 0.50 1 d PDU . .
C26 C 0.9740(10) 0.510(2) 0.3907(11) 0.136(5) Uani 0.50 1 d PDU . .
H26A H 0.9649 0.4292 0.4069 0.204 Uiso 0.50 1 calc PR . .
H26B H 0.9581 0.5752 0.4132 0.204 Uiso 0.50 1 calc PR . .
H26C H 1.0144 0.5198 0.4096 0.204 Uiso 0.50 1 calc PR . .
C1' C 0.9469(15) 1.012(4) 0.271(2) 0.050(4) Uani 0.32(4) 1 d PU A 2
H1' H 0.9821 0.9792 0.2770 0.060 Uiso 0.32(4) 1 calc PR A 2
C2' C 0.9053(15) 0.998(4) 0.199(2) 0.050(4) Uani 0.32(4) 1 d PU A 2
H2' H 0.9120 0.9517 0.1591 0.060 Uiso 0.32(4) 1 calc PR A 2
C20' C 0.6141(6) 1.131(2) -0.0497(14) 0.046(3) Uani 0.282(13) 1 d PDU . 4
H20' H 0.6087 1.0499 -0.0706 0.055 Uiso 0.282(13) 1 calc PR . 4
C21' C 0.5706(11) 1.215(3) -0.0642(16) 0.047(3) Uani 0.282(13) 1 d PU . 4
H21' H 0.5353 1.1860 -0.0976 0.057 Uiso 0.282(13) 1 calc PR . 4
Cu1 Cu 1.00299(3) 1.06701(7) 0.43785(4) 0.0416(2) Uani 1 1 d . . .
I1 I 1.042581(16) 0.83446(4) 0.46380(2) 0.04548(17) Uani 1 1 d . . .
N1 N 0.94231(18) 1.0652(4) 0.3302(3) 0.0389(12) Uani 1 1 d . A .
N2 N 0.81077(18) 0.7655(4) -0.0654(3) 0.0354(11) Uani 1 1 d . A .
H2 H 0.8428 0.7686 -0.0259 0.043 Uiso 1 1 calc R . .
N3 N 0.7232(2) 0.8098(4) -0.1389(3) 0.0333(11) Uani 1 1 d . A .
N4 N 0.57136(19) 1.3269(5) -0.0390(3) 0.0412(12) Uani 1 1 d . . .
O1 O 0.9405(7) 0.4218(15) 0.2620(9) 0.136(4) Uani 0.50 1 d PDU . .

loop_
_atom_site_aniso_label
_atom_site_aniso_U_11
_atom_site_aniso_U_22
_atom_site_aniso_U_33
_atom_site_aniso_U_23
_atom_site_aniso_U_13
_atom_site_aniso_U_12
C1 0.034(6) 0.065(10) 0.042(5) -0.015(6) -0.001(4) 0.021(6)
C2 0.037(6) 0.065(10) 0.042(5) -0.017(6) -0.001(4) 0.017(6)
C3 0.026(3) 0.037(3) 0.034(3) -0.001(2) 0.012(2) 0.002(2)
C4 0.056(4) 0.048(4) 0.044(4) -0.013(3) -0.009(3) 0.021(3)
C5 0.065(5) 0.045(4) 0.046(4) -0.015(3) -0.002(3) 0.016(3)
C6 0.024(3) 0.032(3) 0.029(3) 0.002(2) 0.011(2) -0.001(2)
C7 0.027(3) 0.026(3) 0.029(3) 0.005(2) 0.011(2) 0.005(2)
C8 0.032(3) 0.024(3) 0.026(3) 0.002(2) 0.012(2) 0.000(2)
C9 0.031(3) 0.032(3) 0.022(3) 0.001(2) 0.006(2) -0.003(2)
C10 0.026(3) 0.034(3) 0.024(3) 0.003(2) 0.008(2) 0.003(2)
C11 0.032(3) 0.029(3) 0.030(3) -0.009(2) 0.013(2) -0.004(2)
C12 0.035(3) 0.028(3) 0.034(3) -0.001(2) 0.015(3) -0.001(2)
C13 0.045(4) 0.031(3) 0.037(3) -0.005(2) 0.022(3) -0.003(2)
C14 0.048(4) 0.046(4) 0.067(4) -0.017(3) 0.026(3) -0.003(3)
C15 0.075(5) 0.034(4) 0.063(4) -0.017(3) 0.042(4) -0.011(3)
C16 0.075(5) 0.048(4) 0.038(3) -0.012(3) 0.029(4) -0.012(4)
C17 0.063(4) 0.040(4) 0.031(3) -0.003(3) 0.015(3) -0.006(3)
C18 0.049(4) 0.032(3) 0.026(3) 0.002(2) 0.016(3) -0.004(3)
C19 0.025(3) 0.039(3) 0.033(3) 0.002(3) 0.008(2) 0.002(2)
C20 0.036(4) 0.057(6) 0.034(4) -0.012(4) -0.004(3) 0.016(3)
C21 0.035(4) 0.057(6) 0.033(4) -0.008(4) -0.004(3) 0.013(3)
C22 0.066(5) 0.125(7) 0.039(4) -0.036(4) -0.012(4) 0.055(5)
C23 0.053(5) 0.125(7) 0.039(4) -0.036(4) -0.018(3) 0.050(5)
C24 0.122(9) 0.132(10) 0.153(10) -0.029(9) 0.037(9) -0.054(9)
C25 0.119(8) 0.132(9) 0.148(10) -0.031(8) 0.038(8) -0.056(8)
C26 0.119(9) 0.131(10) 0.149(10) -0.029(9) 0.036(9) -0.058(8)
C1' 0.034(6) 0.065(10) 0.041(5) -0.017(7) 0.000(4) 0.020(7)
C2' 0.035(6) 0.066(10) 0.039(5) -0.017(7) 0.002(4) 0.019(7)
C20' 0.034(4) 0.057(6) 0.034(5) -0.010(4) -0.002(4) 0.013(4)
C21' 0.035(4) 0.058(6) 0.035(5) -0.009(4) -0.005(4) 0.012(4)
Cu1 0.0268(4) 0.0566(5) 0.0350(4) -0.0011(3) 0.0035(3) -0.0110(3)
I1 0.0348(2) 0.0572(3) 0.0431(3) -0.00164(19) 0.01247(18) -0.00051(18)
N1 0.027(2) 0.053(3) 0.032(3) -0.005(2) 0.005(2) -0.004(2)
N2 0.026(2) 0.042(3) 0.036(3) -0.011(2) 0.009(2) 0.000(2)
N3 0.043(3) 0.033(3) 0.024(2) -0.0005(19) 0.012(2) 0.000(2)
N4 0.027(3) 0.055(3) 0.034(3) -0.006(2) 0.004(2) 0.011(2)
O1 0.125(8) 0.134(10) 0.143(10) -0.036(8) 0.040(8) -0.050(8)

loop_
_atom_type_symbol
_atom_type_description
_atom_type_scat_dispersion_real
_atom_type_scat_dispersion_imag
_atom_type_scat_source
C C 0.0033 0.0016 'International Tables Vol C Tables 4.2.6.8 and 6.1.1.4'
H H 0.0000 0.0000 'International Tables Vol C Tables 4.2.6.8 and 6.1.1.4'
N N 0.0061 0.0033 'International Tables Vol C Tables 4.2.6.8 and 6.1.1.4'
O O 0.0106 0.0060 'International Tables Vol C Tables 4.2.6.8 and 6.1.1.4'
Cu Cu 0.3201 1.2651 'International Tables Vol C Tables 4.2.6.8 and 6.1.1.4'
I I -0.4742 1.8119 'International Tables Vol C Tables 4.2.6.8 and 6.1.1.4'

loop_
_geom_angle_atom_site_label_1
_geom_angle_atom_site_label_2
_geom_angle_atom_site_label_3
_geom_angle
_geom_angle_site_symmetry_1
_geom_angle_site_symmetry_3
C2 C1 N1 122.1(11) . .
C2 C1 H1 118.9 . .
N1 C1 H1 118.9 . .
C1 C2 C3 120.6(11) . .
C1 C2 H2A 119.7 . .
C3 C2 H2A 119.7 . .
C4 C3 C2' 110.0(16) . .
C4 C3 C2 115.2(8) . .
C2' C3 C2 25.0(14) . .
C4 C3 C6 124.0(5) . .
C2' C3 C6 124.0(16) . .
C2 C3 C6 119.9(8) . .
C5 C4 C3 121.1(6) . .
C5 C4 H4 119.5 . .
C3 C4 H4 119.5 . .
N1 C5 C4 124.9(6) . .
N1 C5 H5 117.6 . .
C4 C5 H5 117.6 . .
C7 C6 C11 118.7(5) . .
C7 C6 C3 120.0(4) . .
C11 C6 C3 121.3(5) . .
C8 C7 C6 120.4(5) . .
C8 C7 H7 119.8 . .
C6 C7 H7 119.8 . .
C7 C8 C9 120.0(5) . .
C7 C8 C12 121.1(5) . .
C9 C8 C12 118.9(4) . .
C10 C9 C8 120.6(5) . .
C10 C9 H9 119.7 . .
C8 C9 H9 119.7 . .
C9 C10 C11 118.9(5) . .
C9 C10 C19 119.9(4) . .
C11 C10 C19 121.3(5) . .
C10 C11 C6 121.5(5) . .
C10 C11 H11 119.2 . .
C6 C11 H11 119.2 . .
N3 C12 N2 112.8(5) . .
N3 C12 C8 124.1(5) . .
N2 C12 C8 123.0(5) . .
N2 C13 C18 105.2(5) . .
N2 C13 C14 131.9(6) . .
C18 C13 C14 122.9(5) . .
C15 C14 C13 115.4(6) . .
C15 C14 H14 122.3 . .
C13 C14 H14 122.3 . .
C14 C15 C16 122.3(6) . .
C14 C15 H15 118.9 . .
C16 C15 H15 118.9 . .
C17 C16 C15 121.5(6) . .
C17 C16 H16 119.3 . .
C15 C16 H16 119.3 . .
C16 C17 C18 118.4(6) . .
C16 C17 H17 120.8 . .
C18 C17 H17 120.8 . .
C17 C18 C13 119.5(6) . .
C17 C18 N3 130.3(6) . .
C13 C18 N3 110.1(5) . .
C23 C19 C20' 111.6(11) . .
C23 C19 C20 113.2(6) . .
C20' C19 C20 37.0(10) . .
C23 C19 C10 122.7(5) . .
C20' C19 C10 120.6(11) . .
C20 C19 C10 122.3(6) . .
C21 C20 C19 120.9(8) . .
C21 C20 H20 119.5 . .
C19 C20 H20 119.5 . .
N4 C21 C20 122.1(8) . .
N4 C21 H21 119.0 . .
C20 C21 H21 119.0 . .
N4 C22 C23 125.6(7) . .
N4 C22 H22 117.2 . .
C23 C22 H22 117.2 . .
C22 C23 C19 120.6(6) . .
C22 C23 H23 119.7 . .
C19 C23 H23 119.7 . .
C25 C24 H24A 109.5 . .
C25 C24 H24B 109.5 . .
H24A C24 H24B 109.5 . .
C25 C24 H24C 109.5 . .
H24A C24 H24C 109.5 . .
H24B C24 H24C 109.5 . .
O1 C25 C24 111.2(19) . .
O1 C25 C26 118.2(19) . .
C24 C25 C26 130.6(19) . .
C25 C26 H26A 109.5 . .
C25 C26 H26B 109.5 . .
H26A C26 H26B 109.5 . .
C25 C26 H26C 109.5 . .
H26A C26 H26C 109.5 . .
H26B C26 H26C 109.5 . .
N1 C1' C2' 126(2) . .
N1 C1' H1' 117.2 . .
C2' C1' H1' 117.2 . .
C3 C2' C1' 121(2) . .
C3 C2' H2' 119.3 . .
C1' C2' H2' 119.3 . .
C19 C20' C21' 114.8(18) . .
C19 C20' H20' 122.6 . .
C21' C20' H20' 122.6 . .
N4 C21' C20' 130(2) . .
N4 C21' H21' 115.2 . .
C20' C21' H21' 115.2 . .
N1 Cu1 N4 121.53(19) . 8_576
N1 Cu1 I1 105.82(14) . 5_776
N4 Cu1 I1 101.44(15) 8_576 5_776
N1 Cu1 I1 105.90(14) . .
N4 Cu1 I1 104.19(15) 8_576 .
I1 Cu1 I1 118.97(3) 5_776 .
N1 Cu1 Cu1 122.56(14) . 5_776
N4 Cu1 Cu1 115.89(14) 8_576 5_776
I1 Cu1 Cu1 59.50(3) 5_776 5_776
I1 Cu1 Cu1 59.46(3) . 5_776
Cu1 I1 Cu1 61.03(3) 5_776 .
C1' N1 C5 110.5(17) . .
C1' N1 C1 26.5(16) . .
C5 N1 C1 115.2(7) . .
C1' N1 Cu1 123.4(16) . .
C5 N1 Cu1 123.8(4) . .
C1 N1 Cu1 119.9(7) . .
C12 N2 C13 107.1(4) . .
C12 N2 H2 126.5 . .
C13 N2 H2 126.5 . .
C12 N3 C18 104.8(5) . .
C21' N4 C22 108.4(12) . .
C21' N4 C21 36.0(12) . .
C22 N4 C21 113.9(6) . .
C21' N4 Cu1 124.0(11) . 8_475
C22 N4 Cu1 122.5(4) . 8_475
C21 N4 Cu1 122.1(5) . 8_475

loop_
_geom_bond_atom_site_label_1
_geom_bond_atom_site_label_2
_geom_bond_distance
_geom_bond_site_symmetry_2
C1 C2 1.345(14) .
C1 N1 1.404(18) .
C1 H1 0.9500 .
C2 C3 1.432(18) .
C2 H2A 0.9500 .
C3 C4 1.364(8) .
C3 C2' 1.37(4) .
C3 C6 1.488(7) .
C4 C5 1.361(9) .
C4 H4 0.9500 .
C5 N1 1.320(8) .
C5 H5 0.9500 .
C6 C7 1.391(7) .
C6 C11 1.394(7) .
C7 C8 1.386(7) .
C7 H7 0.9500 .
C8 C9 1.391(7) .
C8 C12 1.468(7) .
C9 C10 1.382(7) .
C9 H9 0.9500 .
C10 C11 1.389(7) .
C10 C19 1.485(7) .
C11 H11 0.9500 .
C12 N3 1.316(7) .
C12 N2 1.360(7) .
C13 N2 1.384(6) .
C13 C18 1.387(8) .
C13 C14 1.399(8) .
C14 C15 1.373(9) .
C14 H14 0.9500 .
C15 C16 1.386(9) .
C15 H15 0.9500 .
C16 C17 1.360(9) .
C16 H16 0.9500 .
C17 C18 1.386(8) .
C17 H17 0.9500 .
C18 N3 1.393(7) .
C19 C23 1.361(8) .
C19 C20' 1.390(11) .
C19 C20 1.398(8) .
C20 C21 1.382(12) .
C20 H20 0.9500 .
C21 N4 1.342(10) .
C21 H21 0.9500 .
C22 N4 1.301(8) .
C22 C23 1.361(9) .
C22 H22 0.9500 .
C23 H23 0.9500 .
C24 C25 1.516(10) .
C24 H24A 0.9800 .
C24 H24B 0.9800 .
C24 H24C 0.9800 .
C25 O1 1.245(10) .
C25 C26 1.524(10) .
C26 H26A 0.9800 .
C26 H26B 0.9800 .
C26 H26C 0.9800 .
C1' N1 1.26(4) .
C1' C2' 1.37(3) .
C1' H1' 0.9500 .
C2' H2' 0.9500 .
C20' C21' 1.40(3) .
C20' H20' 0.9500 .
C21' N4 1.29(3) .
C21' H21' 0.9500 .
Cu1 N1 2.018(4) .
Cu1 N4 2.024(5) 8_576
Cu1 I1 2.6958(9) 5_776
Cu1 I1 2.6969(10) .
Cu1 Cu1 2.7383(14) 5_776
I1 Cu1 2.6958(9) 5_776
N2 H2 0.8800 .
N4 Cu1 2.024(5) 8_475

loop_
_geom_hbond_atom_site_label_D
_geom_hbond_atom_site_label_H
_geom_hbond_atom_site_label_A
_geom_hbond_distance_DH
_geom_hbond_distance_HA
_geom_hbond_distance_DA
_geom_hbond_angle_DHA
_geom_hbond_site_symmetry_A
N2 H2 I1 0.88 2.86 3.651(4) 150.5 2_755

loop_
_geom_torsion_atom_site_label_1
_geom_torsion_atom_site_label_2
_geom_torsion_atom_site_label_3
_geom_torsion_atom_site_label_4
_geom_torsion
_geom_torsion_site_symmetry_1
_geom_torsion_site_symmetry_4
N1 C1 C2 C3 1.4(17) . .
C1 C2 C3 C4 -8.5(17) . .
C1 C2 C3 C2' 75(5) . .
C1 C2 C3 C6 -178.1(9) . .
C2' C3 C4 C5 -19(2) . .
C2 C3 C4 C5 7.6(15) . .
C6 C3 C4 C5 176.8(6) . .
C3 C4 C5 N1 0.7(13) . .
C4 C3 C6 C7 177.0(6) . .
C2' C3 C6 C7 15(2) . .
C2 C3 C6 C7 -14.3(14) . .
C4 C3 C6 C11 -4.4(9) . .
C2' C3 C6 C11 -167(2) . .
C2 C3 C6 C11 164.3(12) . .
C11 C6 C7 C8 -0.6(7) . .
C3 C6 C7 C8 178.0(5) . .
C6 C7 C8 C9 0.7(7) . .
C6 C7 C8 C12 -179.9(5) . .
C7 C8 C9 C10 -0.5(8) . .
C12 C8 C9 C10 -180.0(5) . .
C8 C9 C10 C11 0.3(8) . .
C8 C9 C10 C19 -179.2(5) . .
C9 C10 C11 C6 -0.2(8) . .
C19 C10 C11 C6 179.2(5) . .
C7 C6 C11 C10 0.4(8) . .
C3 C6 C11 C10 -178.2(5) . .
C7 C8 C12 N3 174.6(5) . .
C9 C8 C12 N3 -6.0(8) . .
C7 C8 C12 N2 -5.7(8) . .
C9 C8 C12 N2 173.7(5) . .
N2 C13 C14 C15 -179.2(6) . .
C18 C13 C14 C15 0.7(9) . .
C13 C14 C15 C16 0.1(9) . .
C14 C15 C16 C17 -1.3(10) . .
C15 C16 C17 C18 1.5(9) . .
C16 C17 C18 C13 -0.7(8) . .
C16 C17 C18 N3 179.6(6) . .
N2 C13 C18 C17 179.5(5) . .
C14 C13 C18 C17 -0.4(9) . .
N2 C13 C18 N3 -0.7(6) . .
C14 C13 C18 N3 179.4(5) . .
C9 C10 C19 C23 -178.5(7) . .
C11 C10 C19 C23 2.1(9) . .
C9 C10 C19 C20' 28.8(15) . .
C11 C10 C19 C20' -150.7(15) . .
C9 C10 C19 C20 -14.9(10) . .
C11 C10 C19 C20 165.7(7) . .
C23 C19 C20 C21 -14.5(13) . .
C20' C19 C20 C21 81(2) . .
C10 C19 C20 C21 -179.5(8) . .
C19 C20 C21 N4 0.3(16) . .
N4 C22 C23 C19 2.9(17) . .
C20' C19 C23 C22 -26.9(17) . .
C20 C19 C23 C22 13.2(13) . .
C10 C19 C23 C22 178.2(8) . .
C4 C3 C2' C1' 17(3) . .
C2 C3 C2' C1' -90(5) . .
C6 C3 C2' C1' -178.8(17) . .
N1 C1' C2' C3 5(4) . .
C23 C19 C20' C21' 25(2) . .
C20 C19 C20' C21' -75(2) . .
C10 C19 C20' C21' -179.1(17) . .
C19 C20' C21' N4 -1(4) . .
N1 Cu1 I1 Cu1 -118.79(15) . 5_776
N4 Cu1 I1 Cu1 111.95(15) 8_576 5_776
I1 Cu1 I1 Cu1 0.0 5_776 5_776
C2' C1' N1 C5 -23(3) . .
C2' C1' N1 C1 82(5) . .
C2' C1' N1 Cu1 173.5(18) . .
C4 C5 N1 C1' 20(2) . .
C4 C5 N1 C1 -7.9(15) . .
C4 C5 N1 Cu1 -176.1(6) . .
C2 C1 N1 C1' -79(5) . .
C2 C1 N1 C5 6.7(17) . .
C2 C1 N1 Cu1 175.4(9) . .
N4 Cu1 N1 C1' 74(2) 8_576 .
I1 Cu1 N1 C1' -172(2) 5_776 .
I1 Cu1 N1 C1' -44(2) . .
Cu1 Cu1 N1 C1' -108(2) 5_776 .
N4 Cu1 N1 C5 -87.5(6) 8_576 .
I1 Cu1 N1 C5 27.0(6) 5_776 .
I1 Cu1 N1 C5 154.2(5) . .
Cu1 Cu1 N1 C5 90.6(6) 5_776 .
N4 Cu1 N1 C1 104.8(12) 8_576 .
I1 Cu1 N1 C1 -140.6(12) 5_776 .
I1 Cu1 N1 C1 -13.5(12) . .
Cu1 Cu1 N1 C1 -77.0(12) 5_776 .
N3 C12 N2 C13 0.6(6) . .
C8 C12 N2 C13 -179.1(5) . .
C18 C13 N2 C12 0.1(6) . .
C14 C13 N2 C12 180.0(6) . .
N2 C12 N3 C18 -1.1(6) . .
C8 C12 N3 C18 178.7(5) . .
C17 C18 N3 C12 -179.1(6) . .
C13 C18 N3 C12 1.1(6) . .
C20' C21' N4 C22 -22(3) . .
C20' C21' N4 C21 84(4) . .
C20' C21' N4 Cu1 -177(2) . 8_475
C23 C22 N4 C21' 21(2) . .
C23 C22 N4 C21 -17.4(15) . .
C23 C22 N4 Cu1 176.3(8) . 8_475
C20 C21 N4 C21' -73(2) . .
C20 C21 N4 C22 15.4(14) . .
C20 C21 N4 Cu1 -178.3(8) . 8_475
